data_7150481
loop_
_publ_author_name
'Crampton, Michael R.'
'Emokpae, Thomas A.'
'Howard, Judith A. K.'
'Isanbor, Chukwuemeka'
'Mondal, Raju'

_publ_section_title
;
 Kinetic and equilibrium studies of \s-adduct formation and
 nucleophilic substitution in the reactions of
 2-phenoxy-3,5-dinitropyridine and 2-ethoxy-3,5-dinitropyridine with
 aliphatic amines in dipolar aprotic solventsElectronic supplementary
 information (ESI) available: Tables 10--15. See
 http://www.rsc.org/suppdata/ob/b2/b211639c/
;
_journal_issue 6
_journal_name_full 'Organic &amp;  Biomolecular Chemistry'
_journal_page_first 1004
_journal_paper_doi 10.1039/b211639c
_journal_volume 1
_journal_year 2003
_chemical_formula_sum 'C10 H12 N4 O4'
_chemical_formula_weight 252.24
_chemical_name_common NPIP
_chemical_name_systematic
; 
2-Piperidine-3,5-dinitropyridine 
;
_space_group_IT_number 2
_symmetry_cell_setting triclinic
_symmetry_space_group_name_Hall '-P 1'
_symmetry_space_group_name_H-M 'P -1'
_atom_sites_solution_hydrogens geom
_atom_sites_solution_primary direct
_atom_sites_solution_secondary difmap
_audit_creation_method SHELXL-97
_cell_angle_alpha 94.29(3)
_cell_angle_beta 95.28(3)
_cell_angle_gamma 91.80(3)
_cell_formula_units_Z 2
_cell_length_a 5.9847(12)
_cell_length_b 7.3833(15)
_cell_length_c 12.375(3)
_cell_measurement_reflns_used 2836
_cell_measurement_temperature 120(2)
_cell_measurement_theta_max 27.4825
_cell_measurement_theta_min 3.1145
_cell_volume 542.6(2)
_computing_cell_refinement 'Bruker SMART'
_computing_data_collection 'Bruker SMART'
_computing_data_reduction 'Bruker SHELXTL'
_computing_molecular_graphics 'Bruker SHELXTL'
_computing_publication_material 'Bruker SHELXTL'
_computing_structure_refinement 'SHELXL-97 (Sheldrick, 1997)'
_computing_structure_solution 'SHELXS-97 (Sheldrick, 1990)'
_diffrn_ambient_temperature 120(2)
_diffrn_detector_area_resol_mean 8
_diffrn_measured_fraction_theta_full 0.997
_diffrn_measured_fraction_theta_max 0.997
_diffrn_measurement_device_type 'smart 6k CCD area detector'
_diffrn_measurement_method 'omega scans'
_diffrn_radiation_monochromator graphite
_diffrn_radiation_source 'fine-focus sealed tube'
_diffrn_radiation_type MoK\a
_diffrn_radiation_wavelength 0.71073
_diffrn_reflns_av_R_equivalents 0.0166
_diffrn_reflns_av_sigmaI/netI 0.0204
_diffrn_reflns_limit_h_max 7
_diffrn_reflns_limit_h_min -7
_diffrn_reflns_limit_k_max 9
_diffrn_reflns_limit_k_min -9
_diffrn_reflns_limit_l_max 15
_diffrn_reflns_limit_l_min -16
_diffrn_reflns_number 4225
_diffrn_reflns_theta_full 27.48
_diffrn_reflns_theta_max 27.48
_diffrn_reflns_theta_min 1.66
_diffrn_standards_decay_% 0
_exptl_absorpt_coefficient_mu 0.122
_exptl_absorpt_correction_T_max 1.0000
_exptl_absorpt_correction_T_min 0.776709
_exptl_absorpt_correction_type multi-scan
_exptl_absorpt_process_details 'SADABS v.2.03 (Bruker, 2001), R(int) = 0.0301 before correction'
_exptl_crystal_colour Yellow
_exptl_crystal_density_diffrn 1.544
_exptl_crystal_density_meas ?
_exptl_crystal_density_method .
_exptl_crystal_description Cube
_exptl_crystal_F_000 264
_exptl_crystal_size_max 0.38
_exptl_crystal_size_mid 0.34
_exptl_crystal_size_min 0.08
_refine_diff_density_max 0.317
_refine_diff_density_min -0.253
_refine_diff_density_rms 0.047
_refine_ls_extinction_method none
_refine_ls_goodness_of_fit_ref 1.072
_refine_ls_hydrogen_treatment refall
_refine_ls_matrix_type full
_refine_ls_number_parameters 211
_refine_ls_number_reflns 2484
_refine_ls_number_restraints 0
_refine_ls_restrained_S_all 1.072
_refine_ls_R_factor_all 0.0361
_refine_ls_R_factor_gt 0.0332
_refine_ls_shift/su_max 0.000
_refine_ls_shift/su_mean 0.000
_refine_ls_structure_factor_coef Fsqd
_refine_ls_weighting_details 'calc w=1/[\s^2^(Fo^2^)+(0.0557P)^2^+0.1288P] where P=(Fo^2^+2Fc^2^)/3'
_refine_ls_weighting_scheme calc
_refine_ls_wR_factor_gt 0.0935
_refine_ls_wR_factor_ref 0.0963
_reflns_number_gt 2245
_reflns_number_total 2484
_reflns_threshold_expression I>2\s(I)
_cod_data_source_file b211639c.txt
_cod_data_source_block sad
_cod_depositor_comments
;
The following automatic conversions were performed:
'_symmetry_cell_setting' value 'Triclinic' changed to 'triclinic'
according to '/home/saulius/struct/CIF-dictionaries/cif_core.dic'
dictionary named 'cif_core.dic' version 2.4.1 from
2010-06-29.

'_refine_ls_hydrogen_treatment' value 'Refall' changed to
'refall' according to '/home/saulius/struct/CIF-dictionaries/cif_core.dic'
dictionary named 'cif_core.dic' version 2.4.1 from 2010-06-29.

Automatic conversion script
Id: cif_fix_enum 1527 2010-12-29 10:47:43Z saulius 
;
_cod_original_cell_volume 542.53(19)
_cod_original_sg_symbol_H-M P-1
_cod_database_code 7150481

loop_
_symmetry_equiv_pos_as_xyz
'x, y, z'
'-x, -y, -z'

loop_
_atom_site_label
_atom_site_type_symbol
_atom_site_fract_x
_atom_site_fract_y
_atom_site_fract_z
_atom_site_U_iso_or_equiv
_atom_site_adp_type
_atom_site_occupancy
_atom_site_symmetry_multiplicity
_atom_site_calc_flag
_atom_site_refinement_flags
_atom_site_disorder_assembly
_atom_site_disorder_group
O4 O 0.22320(14) 0.13842(12) 0.00238(7) 0.0268(2) Uani 1 1 d . . .
O2 O 0.14441(14) 0.26952(12) -0.37638(7) 0.0264(2) Uani 1 1 d . . .
O3 O -0.02275(14) 0.24227(12) 0.10767(6) 0.0254(2) Uani 1 1 d . . .
O1 O -0.19528(14) 0.31833(11) -0.44237(6) 0.0239(2) Uani 1 1 d . . .
N3 N 0.05032(15) 0.21926(12) 0.01795(7) 0.0191(2) Uani 1 1 d . . .
N2 N -0.04787(15) 0.31769(12) -0.36594(7) 0.0183(2) Uani 1 1 d . . .
N4 N -0.38724(14) 0.59464(12) -0.29710(7) 0.0168(2) Uani 1 1 d . . .
N1 N -0.39735(15) 0.44419(12) -0.14077(7) 0.0190(2) Uani 1 1 d . . .
C4 C -0.07251(17) 0.29405(14) -0.07314(8) 0.0172(2) Uani 1 1 d . . .
C5 C -0.28706(18) 0.36070(14) -0.06326(9) 0.0187(2) Uani 1 1 d . . .
C6 C -0.61065(17) 0.66767(15) -0.28308(9) 0.0181(2) Uani 1 1 d . . .
C3 C 0.01294(17) 0.28740(14) -0.17342(9) 0.0168(2) Uani 1 1 d . . .
C2 C -0.10750(17) 0.36631(13) -0.25637(8) 0.0159(2) Uani 1 1 d . . .
C10 C -0.26700(18) 0.68067(14) -0.37947(9) 0.0185(2) Uani 1 1 d . . .
C1 C -0.30020(17) 0.47030(13) -0.23458(8) 0.0158(2) Uani 1 1 d . . .
C9 C -0.25344(18) 0.88743(14) -0.35607(9) 0.0197(2) Uani 1 1 d . . .
C8 C -0.48353(18) 0.96536(15) -0.34429(10) 0.0214(2) Uani 1 1 d . . .
C7 C -0.59535(18) 0.87264(15) -0.25617(9) 0.0211(2) Uani 1 1 d . . .
H10A H -0.115(2) 0.6374(19) -0.3778(11) 0.023(3) Uiso 1 1 d . . .
H3 H 0.144(2) 0.226(2) -0.1851(11) 0.024(3) Uiso 1 1 d . . .
H8A H -0.579(2) 0.942(2) -0.4137(12) 0.025(3) Uiso 1 1 d . . .
H6A H -0.677(2) 0.6002(19) -0.2284(12) 0.024(3) Uiso 1 1 d . . .
H10B H -0.347(2) 0.642(2) -0.4534(12) 0.025(3) Uiso 1 1 d . . .
H6B H -0.703(2) 0.6404(19) -0.3533(12) 0.021(3) Uiso 1 1 d . . .
H7A H -0.749(2) 0.9141(19) -0.2501(12) 0.025(3) Uiso 1 1 d . . .
H7B H -0.511(2) 0.9044(19) -0.1834(12) 0.022(3) Uiso 1 1 d . . .
H5 H -0.360(2) 0.3440(19) 0.0015(12) 0.025(4) Uiso 1 1 d . . .
H9A H -0.157(2) 0.9213(19) -0.2853(12) 0.022(3) Uiso 1 1 d . . .
H9B H -0.183(2) 0.9383(18) -0.4157(11) 0.020(3) Uiso 1 1 d . . .
H8B H -0.470(2) 1.097(2) -0.3230(12) 0.027(4) Uiso 1 1 d . . .

loop_
_atom_site_aniso_label
_atom_site_aniso_U_11
_atom_site_aniso_U_22
_atom_site_aniso_U_33
_atom_site_aniso_U_23
_atom_site_aniso_U_13
_atom_site_aniso_U_12
O4 0.0238(4) 0.0304(4) 0.0266(4) 0.0054(3) 0.0002(3) 0.0080(3)
O2 0.0271(4) 0.0308(4) 0.0236(4) 0.0026(3) 0.0106(3) 0.0102(3)
O3 0.0292(4) 0.0315(4) 0.0160(4) 0.0036(3) 0.0026(3) 0.0006(3)
O1 0.0308(4) 0.0235(4) 0.0164(4) 0.0001(3) -0.0012(3) 0.0005(3)
N3 0.0203(4) 0.0186(4) 0.0181(4) 0.0024(3) 0.0001(3) -0.0009(3)
N2 0.0237(4) 0.0151(4) 0.0167(4) 0.0013(3) 0.0048(3) 0.0011(3)
N4 0.0154(4) 0.0175(4) 0.0182(4) 0.0035(3) 0.0040(3) 0.0016(3)
N1 0.0186(4) 0.0204(4) 0.0187(5) 0.0035(3) 0.0043(3) 0.0024(3)
C4 0.0196(5) 0.0158(5) 0.0160(5) 0.0017(4) 0.0003(4) 0.0000(4)
C5 0.0210(5) 0.0194(5) 0.0163(5) 0.0021(4) 0.0044(4) 0.0004(4)
C6 0.0140(5) 0.0212(5) 0.0199(5) 0.0047(4) 0.0022(4) 0.0018(4)
C3 0.0167(5) 0.0145(5) 0.0190(5) -0.0005(4) 0.0026(4) 0.0010(4)
C2 0.0180(5) 0.0147(5) 0.0153(5) -0.0003(4) 0.0041(4) -0.0002(4)
C10 0.0192(5) 0.0178(5) 0.0199(5) 0.0045(4) 0.0066(4) 0.0019(4)
C1 0.0154(5) 0.0154(5) 0.0163(5) 0.0003(4) 0.0012(4) -0.0017(4)
C9 0.0187(5) 0.0174(5) 0.0236(5) 0.0035(4) 0.0029(4) -0.0001(4)
C8 0.0199(5) 0.0169(5) 0.0275(6) 0.0035(4) 0.0012(4) 0.0018(4)
C7 0.0174(5) 0.0211(5) 0.0251(6) 0.0007(4) 0.0035(4) 0.0041(4)

loop_
_atom_type_symbol
_atom_type_description
_atom_type_scat_dispersion_real
_atom_type_scat_dispersion_imag
_atom_type_scat_source
C C 0.0033 0.0016 'International Tables Vol C Tables 4.2.6.8 and 6.1.1.4'
H H 0.0000 0.0000 'International Tables Vol C Tables 4.2.6.8 and 6.1.1.4'
N N 0.0061 0.0033 'International Tables Vol C Tables 4.2.6.8 and 6.1.1.4'
O O 0.0106 0.0060 'International Tables Vol C Tables 4.2.6.8 and 6.1.1.4'

loop_
_geom_angle_atom_site_label_1
_geom_angle_atom_site_label_2
_geom_angle_atom_site_label_3
_geom_angle
_geom_angle_site_symmetry_1
_geom_angle_site_symmetry_3
_geom_angle_publ_flag
O3 N3 O4 123.68(9) . . ?
O3 N3 C4 117.69(9) . . ?
O4 N3 C4 118.62(9) . . ?
O2 N2 O1 123.63(9) . . ?
O2 N2 C2 117.93(9) . . ?
O1 N2 C2 118.34(9) . . ?
C1 N4 C10 124.00(9) . . y
C1 N4 C6 121.80(9) . . y
C10 N4 C6 114.06(8) . . ?
C5 N1 C1 119.58(9) . . ?
C3 C4 C5 119.29(10) . . ?
C3 C4 N3 120.13(10) . . ?
C5 C4 N3 120.38(10) . . ?
N1 C5 C4 122.54(10) . . ?
N4 C6 C7 111.37(9) . . ?
C2 C3 C4 117.63(10) . . ?
C3 C2 C1 120.20(9) . . ?
C3 C2 N2 116.26(9) . . y
C1 C2 N2 123.01(9) . . y
N4 C10 C9 110.49(9) . . ?
N4 C1 N1 117.26(9) . . y
N4 C1 C2 124.97(9) . . y
N1 C1 C2 117.73(9) . . ?
C8 C9 C10 112.16(9) . . ?
C9 C8 C7 109.54(9) . . ?
C6 C7 C8 110.04(9) . . ?

loop_
_geom_bond_atom_site_label_1
_geom_bond_atom_site_label_2
_geom_bond_distance
_geom_bond_site_symmetry_2
_geom_bond_publ_flag
O4 N3 1.2337(13) . ?
O2 N2 1.2303(13) . ?
O3 N3 1.2323(13) . ?
O1 N2 1.2329(13) . ?
N3 C4 1.4429(14) . ?
N2 C2 1.4556(13) . ?
N4 C1 1.3322(14) . ?
N4 C10 1.4709(13) . ?
N4 C6 1.4773(13) . ?
N1 C5 1.3164(15) . ?
N1 C1 1.3688(14) . ?
C4 C3 1.3832(15) . ?
C4 C5 1.4019(15) . ?
C6 C7 1.5231(15) . ?
C3 C2 1.3756(15) . ?
C2 C1 1.4402(14) . ?
C10 C9 1.5305(15) . ?
C9 C8 1.5240(15) . ?
C8 C7 1.5241(16) . ?

loop_
_geom_torsion_atom_site_label_1
_geom_torsion_atom_site_label_2
_geom_torsion_atom_site_label_3
_geom_torsion_atom_site_label_4
_geom_torsion
_geom_torsion_site_symmetry_1
_geom_torsion_site_symmetry_2
_geom_torsion_site_symmetry_3
_geom_torsion_site_symmetry_4
_geom_torsion_publ_flag
O3 N3 C4 C3 173.87(9) . . . . y
O4 N3 C4 C3 -5.17(15) . . . . y
O3 N3 C4 C5 -11.26(14) . . . . y
O4 N3 C4 C5 169.70(9) . . . . y
C1 N1 C5 C4 -0.90(16) . . . . ?
C3 C4 C5 N1 -11.08(16) . . . . ?
N3 C4 C5 N1 174.01(10) . . . . ?
C1 N4 C6 C7 120.04(11) . . . . ?
C10 N4 C6 C7 -55.80(12) . . . . ?
C5 C4 C3 C2 7.25(15) . . . . ?
N3 C4 C3 C2 -177.82(9) . . . . ?
C4 C3 C2 C1 7.30(14) . . . . ?
C4 C3 C2 N2 -164.58(9) . . . . ?
O2 N2 C2 C3 -25.98(13) . . . . y
O1 N2 C2 C3 150.49(10) . . . . y
O2 N2 C2 C1 162.38(9) . . . . y
O1 N2 C2 C1 -21.15(14) . . . . y
C1 N4 C10 C9 -122.34(11) . . . . ?
C6 N4 C10 C9 53.40(12) . . . . ?
C10 N4 C1 N1 159.95(9) . . . . ?
C6 N4 C1 N1 -15.47(14) . . . . ?
C10 N4 C1 C2 -17.77(16) . . . . ?
C6 N4 C1 C2 166.81(9) . . . . ?
C5 N1 C1 N4 -162.47(10) . . . . ?
C5 N1 C1 C2 15.42(14) . . . . ?
C3 C2 C1 N4 158.80(10) . . . . ?
N2 C2 C1 N4 -29.88(15) . . . . ?
C3 C2 C1 N1 -18.92(14) . . . . ?
N2 C2 C1 N1 152.40(9) . . . . ?
N4 C10 C9 C8 -53.48(12) . . . . ?
C10 C9 C8 C7 55.81(12) . . . . ?
N4 C6 C7 C8 56.46(12) . . . . ?
C9 C8 C7 C6 -56.54(12) . . . . ?

loop_
_cod_related_entry_id
_cod_related_entry_database
_cod_related_entry_code
1 ChemSpider 535823
